data_7050773
loop_
_publ_author_name
'In\'es Garc\'ia-Seijo, M.'
'Habtemariam, Abraha'
'Parsons, Simon'
'Gould, R. O.'
'Esther Garc\'ia-Fern\'andez, M.'

_publ_section_title
;
 Reactivity of a cationic square-planar palladium(II) chloro complex
 containing bis[2-(diphenylphosphino)ethyl]amine: chloro substitutions
 by anionic ligands and formation of neutral digold(I) compounds
 possessing linear PAuX fragments. The X-Ray crystal structure of
 Au2[Ph2P(CH2)2N(NO)(CH2)2PPh2]Cl2
;
_journal_issue 5
_journal_name_full 'New Journal of Chemistry'
_journal_page_first 636
_journal_paper_doi 10.1039/b109675n
_journal_volume 26
_journal_year 2002
_chemical_formula_moiety '[Pd(NO3)(PNHP)]NO3.H2O.MeOH'
_chemical_formula_sum 'C29 H35 N3 O8 P2 Pd'
_chemical_formula_weight 721.94
_chemical_name_systematic
; 
? 
;
_space_group_IT_number 2
_symmetry_cell_setting triclinic
_symmetry_space_group_name_Hall '-P 1'
_symmetry_space_group_name_H-M 'P -1'
_atom_sites_solution_hydrogens 'geometric, not placed on H2O'
_atom_sites_solution_primary direct
_atom_sites_solution_secondary difmap
_audit_creation_method SHELXL-97
_cell_angle_alpha 76.89(3)
_cell_angle_beta 82.59(4)
_cell_angle_gamma 89.47(4)
_cell_formula_units_Z 2
_cell_length_a 8.044(5)
_cell_length_b 12.719(5)
_cell_length_c 15.492(7)
_cell_measurement_reflns_used 45
_cell_measurement_temperature 220(2)
_cell_measurement_theta_max 22
_cell_measurement_theta_min 20
_cell_volume 1530.5(13)
_computing_cell_refinement 'Stoe DIF4'
_computing_data_collection 'Stoe DIF4'
_computing_data_reduction 'Stoe REDU4'
_computing_molecular_graphics SHELXTL
_computing_structure_refinement 'SHELXL-97 (Sheldrick, 1997)'
_computing_structure_solution SIR92
_diffrn_ambient_temperature 220(2)
_diffrn_measured_fraction_theta_full 0.863
_diffrn_measured_fraction_theta_max 0.863
_diffrn_measurement_method omega-theta
_diffrn_radiation_monochromator graphite
_diffrn_radiation_source 'fine-focus sealed tube'
_diffrn_radiation_type CuK\a
_diffrn_radiation_wavelength 1.54178
_diffrn_reflns_av_R_equivalents 0.0272
_diffrn_reflns_av_sigmaI/netI 0.0402
_diffrn_reflns_limit_h_max 9
_diffrn_reflns_limit_h_min -8
_diffrn_reflns_limit_k_max 15
_diffrn_reflns_limit_k_min -14
_diffrn_reflns_limit_l_max 18
_diffrn_reflns_limit_l_min -17
_diffrn_reflns_number 6923
_diffrn_reflns_theta_full 70.25
_diffrn_reflns_theta_max 70.25
_diffrn_reflns_theta_min 2.95
_diffrn_standards_decay_% -2
_diffrn_standards_interval_time 60
_diffrn_standards_number 3
_exptl_absorpt_coefficient_mu 6.343
_exptl_absorpt_correction_T_max 0.407
_exptl_absorpt_correction_T_min 0.095
_exptl_absorpt_correction_type 'Optimised numerical'
_exptl_crystal_colour Yellow
_exptl_crystal_density_diffrn 1.566
_exptl_crystal_density_method 'not measured'
_exptl_crystal_description tablet
_exptl_crystal_F_000 740
_exptl_crystal_size_max 0.35
_exptl_crystal_size_mid 0.31
_exptl_crystal_size_min 0.16
_refine_diff_density_max 1.865
_refine_diff_density_min -1.072
_refine_diff_density_rms 0.144
_refine_ls_extinction_method none
_refine_ls_goodness_of_fit_ref 1.094
_refine_ls_hydrogen_treatment riding
_refine_ls_matrix_type full
_refine_ls_number_parameters 376
_refine_ls_number_reflns 5034
_refine_ls_number_restraints 36
_refine_ls_restrained_S_all 1.101
_refine_ls_R_factor_all 0.0887
_refine_ls_R_factor_gt 0.0733
_refine_ls_shift/su_max 0.028
_refine_ls_shift/su_mean 0.001
_refine_ls_structure_factor_coef Fsqd
_refine_ls_weighting_details 'calc w=1/[\s^2^(Fo^2^)+(0.1262P)^2^+4.9975P] where P=(Fo^2^+2Fc^2^)/3'
_refine_ls_weighting_scheme calc
_refine_ls_wR_factor_gt 0.1990
_refine_ls_wR_factor_ref 0.2161
_reflns_number_gt 3999
_reflns_number_total 5034
_reflns_threshold_expression >2sigma(I)
_cod_data_source_file b109675n.txt
_cod_data_source_block pdpni3
_cod_depositor_comments
;
The following automatic conversions were performed:
'_atom_site_symetry_multiplicity' tag replaced with
'_atom_site_symmetry_multiplicity'.

Automatic conversion script
Id: cif_correct_tags 1440 2010-10-19 06:21:57Z saulius 

The following automatic conversions were performed:
'_symmetry_cell_setting' value 'Triclinic' changed to 'triclinic'
according to '/home/saulius/struct/CIF-dictionaries/cif_core.dic'
dictionary named 'cif_core.dic' version 2.4.1 from 2010-06-29.

Automatic conversion script
Id: cif_fix_enum 1527 2010-12-29 10:47:43Z saulius 
;
_cod_original_cell_volume 1530.6(13)
_cod_original_sg_symbol_H-M P-1
_cod_database_code 7050773

loop_
_symmetry_equiv_pos_as_xyz
'x, y, z'
'-x, -y, -z'

loop_
_atom_site_label
_atom_site_type_symbol
_atom_site_fract_x
_atom_site_fract_y
_atom_site_fract_z
_atom_site_U_iso_or_equiv
_atom_site_adp_type
_atom_site_occupancy
_atom_site_symmetry_multiplicity
_atom_site_calc_flag
_atom_site_refinement_flags
_atom_site_disorder_assembly
_atom_site_disorder_group
Pd1 Pd 0.90718(7) 0.34830(4) 0.74508(4) 0.0387(2) Uani 1 1 d . . .
N1 N 0.5900(13) 0.3861(7) 0.6864(8) 0.070(3) Uani 1 1 d . . .
O1 O 0.7517(8) 0.3983(5) 0.6501(4) 0.0519(15) Uani 1 1 d . . .
O2 O 0.5554(10) 0.3455(7) 0.7641(7) 0.076(2) Uani 1 1 d . . .
O3 O 0.4890(13) 0.4191(9) 0.6338(8) 0.106(3) Uani 1 1 d . . .
P1 P 0.9145(3) 0.51126(15) 0.78647(14) 0.0401(5) Uani 1 1 d . . .
C11 C 0.7243(11) 0.5708(6) 0.8258(6) 0.0442(19) Uani 1 1 d . . .
C12 C 0.6908(15) 0.5882(9) 0.9110(8) 0.068(3) Uani 1 1 d . . .
H12 H 0.7682 0.5673 0.9520 0.081 Uiso 1 1 calc R . .
C13 C 0.5418(16) 0.6368(11) 0.9361(9) 0.080(4) Uani 1 1 d . . .
H13 H 0.5213 0.6520 0.9931 0.096 Uiso 1 1 calc R . .
C14 C 0.4276(15) 0.6618(8) 0.8791(11) 0.086(4) Uani 1 1 d . . .
H14 H 0.3250 0.6912 0.8973 0.103 Uiso 1 1 calc R . .
C15 C 0.4605(15) 0.6445(8) 0.7936(10) 0.075(3) Uani 1 1 d . . .
H15 H 0.3822 0.6649 0.7531 0.090 Uiso 1 1 calc R . .
C16 C 0.6065(13) 0.5981(7) 0.7681(8) 0.060(3) Uani 1 1 d . . .
H16 H 0.6267 0.5845 0.7106 0.073 Uiso 1 1 calc R . .
C21 C 1.0285(11) 0.6176(7) 0.7018(6) 0.0438(18) Uani 1 1 d . . .
C22 C 1.0402(12) 0.7204(7) 0.7170(6) 0.050(2) Uani 1 1 d . . .
H22 H 0.9812 0.7372 0.7684 0.059 Uiso 1 1 calc R . .
C23 C 1.1384(13) 0.7969(8) 0.6563(7) 0.059(2) Uani 1 1 d . . .
H23 H 1.1556 0.8647 0.6687 0.071 Uiso 1 1 calc R . .
C24 C 1.2127(14) 0.7752(9) 0.5769(8) 0.067(3) Uani 1 1 d . . .
H24 H 1.2731 0.8299 0.5334 0.081 Uiso 1 1 calc R . .
C25 C 1.1985(18) 0.6746(9) 0.5617(8) 0.083(4) Uani 1 1 d . . .
H25 H 1.2520 0.6593 0.5085 0.099 Uiso 1 1 calc R . .
C26 C 1.1058(16) 0.5953(9) 0.6242(7) 0.070(3) Uani 1 1 d . . .
H26 H 1.0956 0.5260 0.6135 0.084 Uiso 1 1 calc R . .
C2 C 1.0448(11) 0.4769(6) 0.8766(6) 0.0428(18) Uani 1 1 d . . .
H2A H 1.1051 0.5411 0.8823 0.051 Uiso 1 1 calc R . .
H2B H 0.9757 0.4466 0.9336 0.051 Uiso 1 1 calc R . .
C3 C 1.1660(12) 0.3948(7) 0.8517(6) 0.049(2) Uani 1 1 d . . .
H3A H 1.2419 0.4281 0.7979 0.059 Uiso 1 1 calc R . .
H3B H 1.2335 0.3685 0.9003 0.059 Uiso 1 1 calc R . .
N4 N 1.0705(8) 0.3025(5) 0.8347(5) 0.0398(14) Uani 1 1 d . . .
H4 H 1.0055 0.2733 0.8881 0.048 Uiso 1 1 calc R . .
C5 C 1.1866(12) 0.2148(7) 0.8168(6) 0.048(2) Uani 1 1 d . . .
H5A H 1.2478 0.1885 0.8680 0.058 Uiso 1 1 calc R . .
H5B H 1.2682 0.2427 0.7640 0.058 Uiso 1 1 calc R . .
C6 C 1.0824(12) 0.1235(7) 0.8012(6) 0.0468(19) Uani 1 1 d . . .
H6A H 1.0090 0.0903 0.8560 0.056 Uiso 1 1 calc R . .
H6B H 1.1556 0.0679 0.7835 0.056 Uiso 1 1 calc R . .
P7 P 0.9586(3) 0.18090(15) 0.71298(14) 0.0417(5) Uani 1 1 d . . .
C31 C 0.7902(10) 0.0870(6) 0.7141(6) 0.0421(18) Uani 1 1 d . . .
C32 C 0.6548(11) 0.1224(7) 0.6699(6) 0.047(2) Uani 1 1 d . . .
H32 H 0.6517 0.1946 0.6381 0.057 Uiso 1 1 calc R . .
C33 C 0.5251(13) 0.0528(8) 0.6725(7) 0.058(2) Uani 1 1 d . . .
H33 H 0.4349 0.0770 0.6406 0.069 Uiso 1 1 calc R . .
C34 C 0.5243(14) -0.0512(8) 0.7203(8) 0.066(3) Uani 1 1 d . . .
H34 H 0.4318 -0.0972 0.7236 0.079 Uiso 1 1 calc R . .
C35 C 0.6580(17) -0.0886(8) 0.7635(8) 0.074(3) Uani 1 1 d . . .
H35 H 0.6584 -0.1609 0.7953 0.088 Uiso 1 1 calc R . .
C36 C 0.7943(12) -0.0202(7) 0.7609(7) 0.054(2) Uani 1 1 d . . .
H36 H 0.8870 -0.0460 0.7901 0.065 Uiso 1 1 calc R . .
C41 C 1.0931(11) 0.1899(6) 0.6092(6) 0.0442(19) Uani 1 1 d . . .
C42 C 1.1981(13) 0.2815(7) 0.5739(6) 0.054(2) Uani 1 1 d . . .
H42 H 1.1946 0.3386 0.6033 0.065 Uiso 1 1 calc R . .
C43 C 1.3059(16) 0.2874(9) 0.4965(8) 0.072(3) Uani 1 1 d . . .
H43 H 1.3758 0.3488 0.4734 0.086 Uiso 1 1 calc R . .
C44 C 1.3131(14) 0.2053(9) 0.4524(7) 0.062(3) Uani 1 1 d . . .
H44 H 1.3869 0.2111 0.3992 0.074 Uiso 1 1 calc R . .
C45 C 1.2121(12) 0.1134(8) 0.4858(6) 0.054(2) Uani 1 1 d . . .
H45 H 1.2183 0.0562 0.4564 0.065 Uiso 1 1 calc R . .
C46 C 1.1011(12) 0.1076(7) 0.5639(7) 0.054(2) Uani 1 1 d . . .
H46 H 1.0303 0.0465 0.5862 0.065 Uiso 1 1 calc R . .
O1W O 0.4053(10) 0.8379(7) 0.0950(5) 0.071(2) Uani 1 1 d . . .
O1A O 0.1152(11) 0.8554(6) 0.8629(5) 0.072(2) Uani 1 1 d D A .
N1A N 0.0566(11) 0.8101(6) 0.9365(6) 0.061(2) Uani 1 1 d D . .
O2A O 0.072(3) 0.7200(12) 0.9807(12) 0.073(5) Uiso 0.40 1 d PD A 1
O3A O -0.044(4) 0.868(2) 0.9763(19) 0.140(11) Uiso 0.40 1 d PD A 1
O2B O 0.134(2) 0.7751(17) 1.0015(10) 0.072(5) Uiso 0.40 1 d PD A 2
O3B O -0.092(3) 0.775(3) 0.948(2) 0.165(14) Uiso 0.40 1 d PD A 2
O2C O 0.078(4) 0.840(2) 1.0054(13) 0.051(7) Uiso 0.20 1 d PD A 3
O3C O -0.008(3) 0.7181(14) 0.9479(15) 0.035(5) Uiso 0.20 1 d PD A 3

loop_
_atom_site_aniso_label
_atom_site_aniso_U_11
_atom_site_aniso_U_22
_atom_site_aniso_U_33
_atom_site_aniso_U_23
_atom_site_aniso_U_13
_atom_site_aniso_U_12
Pd1 0.0444(4) 0.0294(3) 0.0444(3) -0.0105(2) -0.0098(2) -0.0027(2)
N1 0.068(6) 0.048(5) 0.117(8) -0.044(5) -0.049(6) 0.013(4)
O1 0.050(4) 0.049(3) 0.061(4) -0.016(3) -0.018(3) 0.003(3)
O2 0.060(5) 0.063(5) 0.105(7) -0.020(5) -0.008(4) -0.003(4)
O3 0.079(6) 0.111(8) 0.150(9) -0.050(7) -0.060(6) 0.006(5)
P1 0.0466(12) 0.0307(9) 0.0451(11) -0.0112(8) -0.0091(9) -0.0012(8)
C11 0.041(5) 0.036(4) 0.059(5) -0.017(4) -0.004(4) 0.007(3)
C12 0.073(7) 0.067(7) 0.067(7) -0.024(5) -0.006(5) 0.013(5)
C13 0.068(8) 0.088(9) 0.085(8) -0.024(7) -0.003(6) 0.026(7)
C14 0.049(7) 0.042(5) 0.156(13) -0.018(7) 0.014(7) 0.011(4)
C15 0.060(7) 0.036(5) 0.131(11) -0.018(6) -0.024(7) 0.005(4)
C16 0.064(6) 0.034(4) 0.085(7) -0.016(4) -0.015(5) 0.000(4)
C21 0.046(5) 0.040(4) 0.047(5) -0.011(3) -0.011(4) 0.000(3)
C22 0.052(5) 0.043(4) 0.056(5) -0.012(4) -0.014(4) 0.003(4)
C23 0.057(6) 0.041(5) 0.079(7) -0.004(4) -0.023(5) -0.010(4)
C24 0.063(7) 0.056(6) 0.070(7) 0.013(5) -0.008(5) -0.007(5)
C25 0.114(11) 0.057(6) 0.065(7) -0.005(5) 0.015(7) -0.002(6)
C26 0.100(9) 0.056(6) 0.051(6) -0.013(5) 0.003(5) -0.013(6)
C2 0.049(5) 0.036(4) 0.046(4) -0.010(3) -0.014(4) -0.004(3)
C3 0.059(6) 0.038(4) 0.055(5) -0.013(4) -0.016(4) -0.005(4)
N4 0.037(4) 0.033(3) 0.050(4) -0.010(3) -0.007(3) 0.002(3)
C5 0.059(6) 0.034(4) 0.056(5) -0.017(4) -0.009(4) -0.005(4)
C6 0.049(5) 0.035(4) 0.058(5) -0.012(4) -0.012(4) 0.001(3)
P7 0.0485(12) 0.0264(9) 0.0518(12) -0.0099(8) -0.0105(9) -0.0015(8)
C31 0.040(5) 0.035(4) 0.054(5) -0.017(3) -0.004(3) -0.002(3)
C32 0.040(5) 0.039(4) 0.068(6) -0.016(4) -0.016(4) -0.001(3)
C33 0.057(6) 0.050(5) 0.072(6) -0.023(5) -0.015(5) 0.000(4)
C34 0.051(6) 0.056(6) 0.093(8) -0.018(5) -0.016(5) -0.014(5)
C35 0.095(9) 0.037(5) 0.088(8) -0.007(5) -0.022(6) -0.018(5)
C36 0.050(5) 0.033(4) 0.077(6) -0.010(4) -0.007(4) -0.013(4)
C41 0.047(5) 0.035(4) 0.053(5) -0.016(3) -0.007(4) -0.001(3)
C42 0.067(6) 0.044(5) 0.052(5) -0.017(4) 0.005(4) -0.007(4)
C43 0.082(8) 0.051(6) 0.079(7) -0.014(5) 0.006(6) -0.019(5)
C44 0.060(6) 0.065(6) 0.062(6) -0.019(5) -0.003(5) -0.003(5)
C45 0.052(6) 0.060(6) 0.058(6) -0.024(5) -0.014(4) 0.006(4)
C46 0.055(6) 0.044(5) 0.068(6) -0.019(4) -0.012(4) -0.009(4)
O1W 0.066(5) 0.089(5) 0.057(4) -0.008(4) -0.015(3) 0.005(4)
O1A 0.099(6) 0.056(4) 0.053(4) 0.002(3) -0.004(4) 0.006(4)
N1A 0.072(6) 0.047(4) 0.065(5) -0.014(4) -0.014(4) 0.008(4)

loop_
_atom_type_symbol
_atom_type_description
_atom_type_scat_dispersion_real
_atom_type_scat_dispersion_imag
_atom_type_scat_source
C C 0.0181 0.0091 'International Tables Vol C Tables 4.2.6.8 and 6.1.1.4'
H H 0.0000 0.0000 'International Tables Vol C Tables 4.2.6.8 and 6.1.1.4'
N N 0.0311 0.0180 'International Tables Vol C Tables 4.2.6.8 and 6.1.1.4'
O O 0.0492 0.0322 'International Tables Vol C Tables 4.2.6.8 and 6.1.1.4'
P P 0.2955 0.4335 'International Tables Vol C Tables 4.2.6.8 and 6.1.1.4'
Pd Pd 0.1215 3.9337 'International Tables Vol C Tables 4.2.6.8 and 6.1.1.4'

loop_
_geom_angle_atom_site_label_1
_geom_angle_atom_site_label_2
_geom_angle_atom_site_label_3
_geom_angle
_geom_angle_site_symmetry_1
_geom_angle_site_symmetry_3
_geom_angle_publ_flag
N4 Pd1 O1 177.2(3) . . ?
N4 Pd1 P1 84.17(19) . . ?
O1 Pd1 P1 95.31(18) . . ?
N4 Pd1 P7 84.51(19) . . ?
O1 Pd1 P7 95.73(18) . . ?
P1 Pd1 P7 167.34(8) . . ?
O2 N1 O3 125.6(12) . . ?
O2 N1 O1 119.7(9) . . ?
O3 N1 O1 114.7(12) . . ?
N1 O1 Pd1 111.0(6) . . ?
C11 P1 C21 106.0(4) . . ?
C11 P1 C2 109.3(4) . . ?
C21 P1 C2 105.9(4) . . ?
C11 P1 Pd1 120.7(3) . . ?
C21 P1 Pd1 113.6(3) . . ?
C2 P1 Pd1 100.4(3) . . ?
C16 C11 C12 119.1(9) . . ?
C16 C11 P1 117.8(7) . . ?
C12 C11 P1 123.1(8) . . ?
C11 C12 C13 119.8(11) . . ?
C14 C13 C12 120.1(12) . . ?
C13 C14 C15 120.2(10) . . ?
C16 C15 C14 120.0(12) . . ?
C15 C16 C11 120.7(11) . . ?
C26 C21 C22 120.2(9) . . ?
C26 C21 P1 119.9(7) . . ?
C22 C21 P1 119.9(7) . . ?
C23 C22 C21 119.2(9) . . ?
C22 C23 C24 120.4(9) . . ?
C25 C24 C23 120.0(9) . . ?
C24 C25 C26 120.1(11) . . ?
C21 C26 C25 119.9(10) . . ?
C3 C2 P1 106.0(6) . . ?
N4 C3 C2 109.3(7) . . ?
C3 N4 C5 110.8(7) . . ?
C3 N4 Pd1 113.7(5) . . ?
C5 N4 Pd1 114.9(5) . . ?
N4 C5 C6 108.3(7) . . ?
C5 C6 P7 107.4(6) . . ?
C41 P7 C6 106.5(4) . . ?
C41 P7 C31 106.5(4) . . ?
C6 P7 C31 109.0(4) . . ?
C41 P7 Pd1 112.4(3) . . ?
C6 P7 Pd1 99.6(3) . . ?
C31 P7 Pd1 121.9(3) . . ?
C32 C31 C36 119.7(8) . . ?
C32 C31 P7 119.7(6) . . ?
C36 C31 P7 120.6(7) . . ?
C33 C32 C31 120.0(9) . . ?
C34 C33 C32 121.1(10) . . ?
C33 C34 C35 119.9(9) . . ?
C34 C35 C36 120.5(10) . . ?
C31 C36 C35 118.7(10) . . ?
C46 C41 C42 118.4(8) . . ?
C46 C41 P7 122.0(7) . . ?
C42 C41 P7 119.6(6) . . ?
C43 C42 C41 120.1(8) . . ?
C44 C43 C42 121.0(10) . . ?
C43 C44 C45 120.4(10) . . ?
C44 C45 C46 118.8(9) . . ?
C41 C46 C45 121.3(9) . . ?
O1A N1A O2A 132.7(12) . . ?
O1A N1A O2C 124.2(15) . . ?
O2A N1A O2C 85.0(17) . . ?
O1A N1A O2B 127.1(12) . . ?
O2A N1A O2B 47.8(12) . . ?
O2C N1A O2B 44.6(15) . . ?
O1A N1A O3C 118.6(12) . . ?
O2A N1A O3C 41.5(13) . . ?
O2C N1A O3C 116.1(17) . . ?
O2B N1A O3C 88.7(16) . . ?
O1A N1A O3B 118.3(16) . . ?
O2A N1A O3B 80(2) . . ?
O2C N1A O3B 106(2) . . ?
O2B N1A O3B 113.3(18) . . ?
O3C N1A O3B 47(2) . . ?
O1A N1A O3A 113.8(15) . . ?
O2A N1A O3A 113.6(17) . . ?
O2C N1A O3A 54.4(18) . . ?
O2B N1A O3A 95.5(18) . . ?
O3C N1A O3A 109(2) . . ?
O3B N1A O3A 68(2) . . ?

loop_
_geom_bond_atom_site_label_1
_geom_bond_atom_site_label_2
_geom_bond_distance
_geom_bond_site_symmetry_2
_geom_bond_publ_flag
Pd1 N4 2.021(7) . ?
Pd1 O1 2.041(6) . ?
Pd1 P1 2.308(2) . ?
Pd1 P7 2.316(2) . ?
N1 O2 1.195(13) . ?
N1 O3 1.228(12) . ?
N1 O1 1.344(13) . ?
P1 C11 1.798(8) . ?
P1 C21 1.816(9) . ?
P1 C2 1.826(9) . ?
C11 C16 1.374(14) . ?
C11 C12 1.379(13) . ?
C12 C13 1.395(16) . ?
C13 C14 1.343(19) . ?
C14 C15 1.38(2) . ?
C15 C16 1.363(16) . ?
C21 C26 1.368(13) . ?
C21 C22 1.387(12) . ?
C22 C23 1.364(13) . ?
C23 C24 1.381(16) . ?
C24 C25 1.361(17) . ?
C25 C26 1.377(15) . ?
C2 C3 1.502(12) . ?
C3 N4 1.499(10) . ?
N4 C5 1.500(11) . ?
C5 C6 1.519(11) . ?
C6 P7 1.810(9) . ?
P7 C41 1.800(9) . ?
P7 C31 1.810(8) . ?
C31 C32 1.379(12) . ?
C31 C36 1.394(12) . ?
C32 C33 1.366(12) . ?
C33 C34 1.361(15) . ?
C34 C35 1.365(16) . ?
C35 C36 1.396(14) . ?
C41 C46 1.383(12) . ?
C41 C42 1.407(12) . ?
C42 C43 1.374(14) . ?
C43 C44 1.368(15) . ?
C44 C45 1.388(14) . ?
C45 C46 1.396(14) . ?
O1A N1A 1.193(11) . ?
N1A O2A 1.209(14) . ?
N1A O2C 1.243(15) . ?
N1A O2B 1.244(14) . ?
N1A O3C 1.250(15) . ?
N1A O3B 1.256(16) . ?
N1A O3A 1.281(16) . ?
